data_8102866
loop_
_publ_author_name
'Hanne Nuss'
'Martin Jansen'

_publ_section_title
;
 Crystal structure of diaquabis(ethylenediamino)copper(II) squarate
 dihydrate, [Cu(C2H8N2)2(H2O)2](C4O4) &#x00B7; 2H2O
;
_journal_issue 4
_journal_name_full 'Zeitschrift f\"ur Kristallographie - New Crystal Structures'
_journal_page_first 773
_journal_volume 225
_journal_year 2010
_chemical_formula_iupac '[Cu(C2H8N2)2(H2O)2](C4O4).2.H2O'
_chemical_formula_moiety 'C4 H20 Cu N4 O2, C4 O4, 2(H2 O)'
_chemical_formula_sum 'C8 H24 Cu N4 O8'
_chemical_formula_weight 367.85
_chemical_name_systematic 'Diaquabis(ethylenediamino)copper(II) squarate dihydrate'
_space_group_IT_number 14
_symmetry_cell_setting monoclinic
_symmetry_Int_Tables_number 14
_symmetry_space_group_name_Hall '-P 2yn'
_symmetry_space_group_name_H-M 'P 1 21/n 1'
_atom_sites_solution_hydrogens geom
_atom_sites_solution_primary direct
_atom_sites_solution_secondary difmap
_audit_creation_method SHELXL-97
_cell_angle_alpha 90.00
_cell_angle_beta 94.3380(10)
_cell_angle_gamma 90.00
_cell_formula_units_Z 2
_cell_length_a 8.0183(5)
_cell_length_b 7.9228(4)
_cell_length_c 11.8272(7)
_cell_measurement_reflns_used 3808
_cell_measurement_temperature 100(2)
_cell_measurement_theta_max 69.702
_cell_measurement_theta_min 5.935
_cell_volume 749.20(7)
_computing_cell_refinement 'SAINT, Bruker AXS [8]'
_computing_data_collection 'Bruker Suite, Bruker AXS [7]'
_computing_data_reduction 'SAINT, Bruker AXS [8]'
_computing_molecular_graphics 'ATOMS 6.1 (Dowty, 2002) [6]'
_computing_structure_refinement 'SHELXTL (Sheldrick, 2000) [9]'
_computing_structure_solution 'SHELXTL (Sheldrick, 2000) [9]'
_diffrn_ambient_temperature 100(2)
_diffrn_measured_fraction_theta_full 1.000
_diffrn_measured_fraction_theta_max 1.000
_diffrn_measurement_device_type 'SMART APEX, Bruker AXS'
_diffrn_measurement_method 'omega scan'
_diffrn_radiation_monochromator graphite
_diffrn_radiation_type MoK\a
_diffrn_radiation_wavelength 0.71073
_diffrn_reflns_av_R_equivalents 0.0200
_diffrn_reflns_av_sigmaI/netI 0.0238
_diffrn_reflns_limit_h_max 11
_diffrn_reflns_limit_h_min -11
_diffrn_reflns_limit_k_max 11
_diffrn_reflns_limit_k_min -9
_diffrn_reflns_limit_l_max 13
_diffrn_reflns_limit_l_min -16
_diffrn_reflns_number 5978
_diffrn_reflns_theta_full 30.00
_diffrn_reflns_theta_max 30.00
_diffrn_reflns_theta_min 2.97
_diffrn_source 'fine-focus sealed tube'
_diffrn_standards_decay_% 'not measured'
_diffrn_standards_interval_count 'not measured'
_diffrn_standards_interval_time 'not measured'
_diffrn_standards_number 'not measured'
_exptl_absorpt_coefficient_mu 1.502
_exptl_absorpt_correction_T_max 0.9287
_exptl_absorpt_correction_T_min 0.8643
_exptl_absorpt_correction_type multi-scan
_exptl_absorpt_process_details 'SADABS (Sheldrick, 2003) [10]'
_exptl_crystal_colour violet
_exptl_crystal_density_diffrn 1.631
_exptl_crystal_density_method 'not measured'
_exptl_crystal_description block
_exptl_crystal_F_000 386
_exptl_crystal_size_max 0.10
_exptl_crystal_size_mid 0.05
_exptl_crystal_size_min 0.05
_refine_diff_density_max 0.624
_refine_diff_density_min -0.286
_refine_diff_density_rms 0.085
_refine_ls_extinction_method none
_refine_ls_goodness_of_fit_ref 1.081
_refine_ls_hydrogen_treatment mixed
_refine_ls_matrix_type full
_refine_ls_number_parameters 145
_refine_ls_number_reflns 2183
_refine_ls_number_restraints 0
_refine_ls_restrained_S_all 1.081
_refine_ls_R_factor_all 0.0348
_refine_ls_R_factor_gt 0.0314
_refine_ls_shift/su_max 0.001
_refine_ls_shift/su_mean 0.000
_refine_ls_structure_factor_coef Fsqd
_refine_ls_weighting_details 'calc w=1/[\s^2^(Fo^2^)+(0.0393P)^2^+0.3255P] where P=(Fo^2^+2Fc^2^)/3'
_refine_ls_weighting_scheme calc
_refine_ls_wR_factor_gt 0.0784
_refine_ls_wR_factor_ref 0.0803
_reflns_number_gt 2016
_reflns_number_total 2183
_reflns_threshold_expression >2sigma(I)
_cod_data_source_file 1267-3214.cff
_cod_data_source_block goe17n1_m
_cod_original_sg_symbol_H-M 'P 21/n'
_cod_database_code 8102866

loop_
_symmetry_equiv_pos_as_xyz
'x, y, z'
'-x+1/2, y+1/2, -z+1/2'
'-x, -y, -z'
'x-1/2, -y-1/2, z-1/2'

loop_
_atom_site_label
_atom_site_type_symbol
_atom_site_fract_x
_atom_site_fract_y
_atom_site_fract_z
_atom_site_U_iso_or_equiv
_atom_site_adp_type
_atom_site_occupancy
_atom_site_symmetry_multiplicity
_atom_site_calc_flag
_atom_site_refinement_flags
_atom_site_disorder_assembly
_atom_site_disorder_group
Cu1 Cu 0.5000 0.0000 0.0000 0.01007(9) Uani 1 2 d S . .
N1 N 0.35075(15) -0.07713(16) 0.12072(11) 0.0120(2) Uani 1 1 d . . .
C2 C 0.30346(17) 0.0712(2) 0.18734(13) 0.0142(3) Uani 1 1 d . . .
C3 C 0.44876(18) 0.1945(2) 0.19393(13) 0.0142(3) Uani 1 1 d . . .
N4 N 0.49437(15) 0.22557(16) 0.07705(11) 0.0126(2) Uani 1 1 d . . .
O5 O 0.76830(14) -0.05549(16) 0.12288(10) 0.0148(2) Uani 1 1 d . . .
O6 O 0.89701(15) 0.17805(16) 0.27893(11) 0.0190(2) Uani 1 1 d . . .
C7 C -0.12454(18) -0.49545(17) 0.01774(13) 0.0128(3) Uani 1 1 d . . .
C8 C 0.00982(16) -0.36998(19) 0.01164(11) 0.0117(3) Uani 1 1 d . . .
O7 O -0.27598(14) -0.49201(13) 0.03820(12) 0.0174(2) Uani 1 1 d . . .
O8 O 0.02317(13) -0.21379(14) 0.02550(10) 0.0154(2) Uani 1 1 d . . .
H11 H 0.266(2) -0.126(3) 0.0893(17) 0.013(4) Uiso 1 1 d . . .
H12 H 0.408(3) -0.145(3) 0.161(2) 0.022(5) Uiso 1 1 d . . .
H21 H 0.206(3) 0.121(3) 0.1500(17) 0.018(5) Uiso 1 1 d . . .
H22 H 0.278(3) 0.040(3) 0.258(2) 0.017(5) Uiso 1 1 d . . .
H31 H 0.419(3) 0.291(3) 0.2309(18) 0.019(5) Uiso 1 1 d . . .
H32 H 0.538(2) 0.139(3) 0.2338(16) 0.014(5) Uiso 1 1 d . . .
H41 H 0.418(3) 0.288(3) 0.045(2) 0.025(5) Uiso 1 1 d . . .
H42 H 0.587(3) 0.275(3) 0.0786(18) 0.019(5) Uiso 1 1 d . . .
H51 H 0.839(3) -0.095(3) 0.0940(19) 0.018(5) Uiso 1 1 d . . .
H52 H 0.731(3) -0.131(4) 0.162(2) 0.040(7) Uiso 1 1 d . . .
H61 H 0.871(3) 0.124(4) 0.331(2) 0.036(7) Uiso 1 1 d . . .
H62 H 0.865(3) 0.123(4) 0.225(2) 0.044(8) Uiso 1 1 d . . .

loop_
_atom_site_aniso_label
_atom_site_aniso_U_11
_atom_site_aniso_U_22
_atom_site_aniso_U_33
_atom_site_aniso_U_23
_atom_site_aniso_U_13
_atom_site_aniso_U_12
Cu1 0.01200(13) 0.00857(14) 0.01003(14) -0.00032(8) 0.00335(9) -0.00102(8)
N1 0.0118(5) 0.0114(6) 0.0130(6) 0.0008(4) 0.0012(4) -0.0006(4)
C2 0.0140(6) 0.0162(7) 0.0131(7) -0.0011(5) 0.0045(5) 0.0001(5)
C3 0.0155(6) 0.0143(7) 0.0131(6) -0.0035(5) 0.0036(5) -0.0004(5)
N4 0.0127(5) 0.0105(6) 0.0149(6) -0.0004(4) 0.0028(4) -0.0010(4)
O5 0.0152(5) 0.0150(5) 0.0146(5) 0.0005(4) 0.0039(4) 0.0024(4)
O6 0.0220(5) 0.0170(6) 0.0183(6) -0.0051(5) 0.0032(4) -0.0047(4)
C7 0.0126(6) 0.0121(7) 0.0138(7) 0.0001(5) 0.0016(5) -0.0004(4)
C8 0.0114(6) 0.0124(7) 0.0114(6) 0.0000(5) 0.0013(5) -0.0002(4)
O7 0.0120(5) 0.0142(6) 0.0265(6) -0.0001(4) 0.0055(4) -0.0006(4)
O8 0.0148(4) 0.0101(5) 0.0217(5) -0.0018(4) 0.0034(4) -0.0011(4)

loop_
_atom_type_symbol
_atom_type_description
_atom_type_scat_dispersion_real
_atom_type_scat_dispersion_imag
_atom_type_scat_source
C C 0.0033 0.0016 'International Tables Vol C Tables 4.2.6.8 and 6.1.1.4'
N N 0.0061 0.0033 'International Tables Vol C Tables 4.2.6.8 and 6.1.1.4'
O O 0.0106 0.0060 'International Tables Vol C Tables 4.2.6.8 and 6.1.1.4'
Cu Cu 0.3201 1.2651 'International Tables Vol C Tables 4.2.6.8 and 6.1.1.4'
H H 0.0000 0.0000 'International Tables Vol C Tables 4.2.6.8 and 6.1.1.4'

loop_
_geom_angle_atom_site_label_1
_geom_angle_atom_site_label_2
_geom_angle_atom_site_label_3
_geom_angle
_geom_angle_site_symmetry_1
_geom_angle_site_symmetry_3
_geom_angle_publ_flag
N4 Cu1 N4 180.0 . 3_655 ?
N4 Cu1 N1 85.06(5) . . ?
N4 Cu1 N1 94.94(5) 3_655 . ?
N4 Cu1 N1 94.94(5) . 3_655 ?
N4 Cu1 N1 85.06(5) 3_655 3_655 ?
N1 Cu1 N1 180.0 . 3_655 ?
N4 Cu1 O5 86.65(5) . . ?
N4 Cu1 O5 93.35(5) 3_655 . ?
N1 Cu1 O5 93.69(4) . . ?
N1 Cu1 O5 86.31(4) 3_655 . ?
N4 Cu1 O5 93.35(5) . 3_655 ?
N4 Cu1 O5 86.65(5) 3_655 3_655 ?
N1 Cu1 O5 86.31(4) . 3_655 ?
N1 Cu1 O5 93.69(4) 3_655 3_655 ?
O5 Cu1 O5 180.0 . 3_655 ?
C2 N1 Cu1 108.93(9) . . ?
C2 N1 H11 111.8(13) . . ?
Cu1 N1 H11 109.0(13) . . ?
C2 N1 H12 111.5(16) . . ?
Cu1 N1 H12 105.3(15) . . ?
H11 N1 H12 110(2) . . ?
N1 C2 C3 108.18(12) . . ?
C3 C2 Cu1 72.67(8) . . ?
N1 C2 H21 108.5(13) . . ?
C3 C2 H21 110.7(13) . . ?
Cu1 C2 H21 101.7(12) . . ?
N1 C2 H22 111.1(14) . . ?
C3 C2 H22 110.4(14) . . ?
Cu1 C2 H22 146.2(14) . . ?
H21 C2 H22 107.9(18) . . ?
N4 C3 C2 107.60(12) . . ?
C2 C3 Cu1 76.40(8) . . ?
N4 C3 H31 113.4(13) . . ?
C2 C3 H31 109.3(13) . . ?
Cu1 C3 H31 154.0(13) . . ?
N4 C3 H32 108.3(12) . . ?
C2 C3 H32 106.2(12) . . ?
Cu1 C3 H32 90.0(12) . . ?
H31 C3 H32 111.6(17) . . ?
C3 N4 Cu1 106.99(9) . . ?
C3 N4 H41 106.8(15) . . ?
Cu1 N4 H41 111.0(15) . . ?
C3 N4 H42 109.8(15) . . ?
Cu1 N4 H42 112.0(14) . . ?
H41 N4 H42 110(2) . . ?
Cu1 O5 H51 116.5(16) . . ?
Cu1 O5 H52 96.8(18) . . ?
H51 O5 H52 106(2) . . ?
H61 O6 H62 104(3) . . ?
O7 C7 C8 133.94(13) . 3_545 ?
O7 C7 C8 135.78(13) . . ?
C8 C7 C8 90.28(12) 3_545 . ?
O8 C8 C7 134.47(13) . 3_545 ?
O8 C8 C7 135.81(13) . . ?
C7 C8 C7 89.72(12) 3_545 . ?

loop_
_geom_bond_atom_site_label_1
_geom_bond_atom_site_label_2
_geom_bond_distance
_geom_bond_site_symmetry_2
_geom_bond_publ_flag
Cu1 N4 2.0082(13) . ?
Cu1 N4 2.0082(12) 3_655 ?
Cu1 N1 2.0255(13) . ?
Cu1 N1 2.0255(13) 3_655 ?
Cu1 O5 2.5417(11) . ?
Cu1 O5 2.5418(11) 3_655 ?
N1 C2 1.480(2) . ?
N1 H11 0.84(2) . ?
N1 H12 0.83(2) . ?
C2 C3 1.518(2) . ?
C2 H21 0.95(2) . ?
C2 H22 0.91(2) . ?
C3 N4 1.477(2) . ?
C3 H31 0.92(2) . ?
C3 H32 0.94(2) . ?
N4 H41 0.85(2) . ?
N4 H42 0.83(2) . ?
O5 H51 0.75(2) . ?
O5 H52 0.83(3) . ?
O6 H61 0.79(3) . ?
O6 H62 0.79(3) . ?
C7 O7 1.2563(18) . ?
C7 C8 1.467(2) 3_545 ?
C7 C8 1.4717(19) . ?
C8 O8 1.2518(18) . ?
C8 C7 1.467(2) 3_545 ?

loop_
_geom_hbond_atom_site_label_D
_geom_hbond_atom_site_label_H
_geom_hbond_atom_site_label_A
_geom_hbond_distance_DH
_geom_hbond_distance_HA
_geom_hbond_distance_DA
_geom_hbond_angle_DHA
_geom_hbond_site_symmetry_A
N1 H11 O8 0.84(2) 2.15(2) 2.9820(16) 168.6(19) .
O6 H62 O5 0.79(3) 1.98(3) 2.7581(17) 165(3) .
